data_2232520
loop_
_publ_author_name
'Lu, Jing'
'Xu, Jiao'
'Ni, Li-Wei'
'Ma, Wei-Li'
'Du, Zhen-Ting'

_publ_section_title
;
 4-[4-(1<i>H</i>-Tetrazol-5-yl)phenoxy]benzaldehyde
;
_journal_coeditor_code XU5357
_journal_issue 11
_journal_name_full 'Acta Crystallographica Section E'
_journal_page_first o3106
_journal_paper_doi 10.1107/S1600536811044254
_journal_volume 67
_journal_year 2011
_chemical_formula_iupac 'C14 H10 N4 O2'
_chemical_formula_moiety 'C14 H10 N4 O2'
_chemical_formula_sum 'C14 H10 N4 O2'
_chemical_formula_weight 266.26
_chemical_name_systematic
;
4-[4-(1<i>H</i>-Tetrazol-5-yl)phenoxy]benzaldehyde
;
_space_group_IT_number 2
_symmetry_cell_setting triclinic
_symmetry_space_group_name_Hall '-P 1'
_symmetry_space_group_name_H-M 'P -1'
_atom_sites_solution_hydrogens geom
_atom_sites_solution_primary direct
_atom_sites_solution_secondary difmap
_audit_creation_method SHELXL-97
_cell_angle_alpha 98.537(4)
_cell_angle_beta 106.668(4)
_cell_angle_gamma 99.737(4)
_cell_formula_units_Z 4
_cell_length_a 9.854(4)
_cell_length_b 9.948(4)
_cell_length_c 14.139(6)
_cell_measurement_reflns_used 1475
_cell_measurement_temperature 296(2)
_cell_measurement_theta_max 21.01
_cell_measurement_theta_min 2.21
_cell_volume 1279.9(9)
_computing_cell_refinement 'SAINT (Bruker, 2001)'
_computing_data_collection 'APEX2 (Bruker, 2005)'
_computing_data_reduction 'SAINT (Bruker, 2001)'
_computing_molecular_graphics 'SHELXTL (Sheldrick, 2008)'
_computing_publication_material 'SHELXTL (Sheldrick, 2008)'
_computing_structure_refinement 'SHELXTL (Sheldrick, 2008)'
_computing_structure_solution 'SHELXTL (Sheldrick, 2008)'
_diffrn_ambient_temperature 296(2)
_diffrn_measured_fraction_theta_full 0.985
_diffrn_measured_fraction_theta_max 0.985
_diffrn_measurement_device_type 'Bruker APEXII CCD'
_diffrn_measurement_method '\f and \w scans'
_diffrn_radiation_monochromator graphite
_diffrn_radiation_source 'fine-focus sealed tube'
_diffrn_radiation_type MoK\a
_diffrn_radiation_wavelength 0.71073
_diffrn_reflns_av_R_equivalents 0.0346
_diffrn_reflns_av_sigmaI/netI 0.0590
_diffrn_reflns_limit_h_max 11
_diffrn_reflns_limit_h_min -11
_diffrn_reflns_limit_k_max 12
_diffrn_reflns_limit_k_min -10
_diffrn_reflns_limit_l_max 17
_diffrn_reflns_limit_l_min -17
_diffrn_reflns_number 9274
_diffrn_reflns_theta_full 25.49
_diffrn_reflns_theta_max 25.49
_diffrn_reflns_theta_min 2.21
_exptl_absorpt_coefficient_mu 0.097
_exptl_absorpt_correction_type none
_exptl_crystal_colour colourless
_exptl_crystal_density_diffrn 1.382
_exptl_crystal_density_method 'not measured'
_exptl_crystal_description block
_exptl_crystal_F_000 552
_exptl_crystal_size_max 0.23
_exptl_crystal_size_mid 0.21
_exptl_crystal_size_min 0.19
_refine_diff_density_max 0.411
_refine_diff_density_min -0.303
_refine_ls_extinction_method none
_refine_ls_goodness_of_fit_ref 1.005
_refine_ls_hydrogen_treatment mixed
_refine_ls_matrix_type full
_refine_ls_number_parameters 369
_refine_ls_number_reflns 4683
_refine_ls_number_restraints 30
_refine_ls_restrained_S_all 1.044
_refine_ls_R_factor_all 0.1057
_refine_ls_R_factor_gt 0.0557
_refine_ls_shift/su_max 0.000
_refine_ls_shift/su_mean 0.000
_refine_ls_structure_factor_coef Fsqd
_refine_ls_weighting_details 'calc w=1/[\s^2^(Fo^2^)+(0.0462P)^2^+0.4163P] where P=(Fo^2^+2Fc^2^)/3'
_refine_ls_weighting_scheme calc
_refine_ls_wR_factor_gt 0.1177
_refine_ls_wR_factor_ref 0.1417
_reflns_number_gt 2623
_reflns_number_total 4683
_reflns_threshold_expression I>2sigma(I)
_cod_data_source_file xu5357.cif
_cod_data_source_block I
_cod_original_cell_volume 1279.8(9)
_cod_database_code 2232520
_cod_database_fobs_code 2232520

loop_
_symmetry_equiv_pos_as_xyz
'x, y, z'
'-x, -y, -z'

loop_
_atom_site_type_symbol
_atom_site_label
_atom_site_fract_x
_atom_site_fract_y
_atom_site_fract_z
_atom_site_U_iso_or_equiv
_atom_site_adp_type
_atom_site_calc_flag
_atom_site_refinement_flags
_atom_site_occupancy
_atom_site_symmetry_multiplicity
C C1 0.8863(3) 0.1795(3) 1.0915(2) 0.0414(7) Uani d . 1 1
C C2 0.7457(3) 0.1392(3) 1.0126(2) 0.0415(7) Uani d . 1 1
C C3 0.6554(3) 0.2318(3) 1.0004(2) 0.0514(8) Uani d . 1 1
H H3 0.6862 0.3205 1.0416 0.062 Uiso calc R 1 1
C C4 0.5208(3) 0.1945(3) 0.9283(2) 0.0602(8) Uani d . 1 1
H H4 0.4598 0.2568 0.9209 0.072 Uiso calc R 1 1
C C5 0.4773(3) 0.0638(3) 0.8672(2) 0.0543(8) Uani d . 1 1
C C6 0.5645(3) -0.0298(3) 0.8772(2) 0.0597(8) Uani d . 1 1
H H6 0.5335 -0.1177 0.8349 0.072 Uiso calc R 1 1
C C7 0.6986(3) 0.0072(3) 0.9504(2) 0.0533(8) Uani d . 1 1
H H7 0.7580 -0.0564 0.9583 0.064 Uiso calc R 1 1
C C8 0.3025(3) 0.0912(3) 0.7196(2) 0.0558(8) Uani d . 1 1
C C9 0.1567(3) 0.0772(4) 0.6724(3) 0.0728(10) Uani d . 1 1
H H9 0.0880 0.0209 0.6914 0.087 Uiso calc R 1 1
C C10 0.1142(4) 0.1482(4) 0.5964(3) 0.0820(11) Uani d . 1 1
H H10 0.0155 0.1401 0.5647 0.098 Uiso calc R 1 1
C C11 0.2142(4) 0.2309(4) 0.5662(3) 0.0718(9) Uani d U 1 1
C C12 0.3588(4) 0.2389(3) 0.6127(2) 0.0668(9) Uani d . 1 1
H H12 0.4274 0.2921 0.5918 0.080 Uiso calc R 1 1
C C13 0.4051(3) 0.1701(3) 0.6898(2) 0.0629(9) Uani d . 1 1
H H13 0.5037 0.1769 0.7208 0.075 Uiso calc R 1 1
C C14 0.1805(5) 0.3200(5) 0.4876(3) 0.1064(14) Uani d U 1 1
H H14 0.2555 0.3725 0.4720 0.128 Uiso calc R 1 1
C C15 -0.0013(3) 0.7097(3) 0.1508(2) 0.0430(7) Uani d . 1 1
C C16 0.1047(3) 0.7403(3) 0.2513(2) 0.0455(7) Uani d . 1 1
C C17 0.1222(4) 0.6369(3) 0.3065(2) 0.0667(9) Uani d . 1 1
H H17 0.0665 0.5468 0.2782 0.080 Uiso calc R 1 1
C C18 0.2201(4) 0.6649(3) 0.4020(2) 0.0747(11) Uani d . 1 1
H H18 0.2318 0.5936 0.4373 0.090 Uiso calc R 1 1
C C19 0.3005(3) 0.7972(3) 0.4453(2) 0.0587(8) Uani d . 1 1
C C20 0.2850(3) 0.9026(3) 0.3926(2) 0.0606(9) Uani d . 1 1
H H20 0.3397 0.9927 0.4219 0.073 Uiso calc R 1 1
C C21 0.1884(3) 0.8738(3) 0.2964(2) 0.0530(8) Uani d . 1 1
H H21 0.1788 0.9451 0.2609 0.064 Uiso calc R 1 1
C C22 0.4087(4) 0.7458(3) 0.6065(2) 0.0612(9) Uani d . 1 1
C C23 0.2899(4) 0.7028(3) 0.6363(3) 0.0678(9) Uani d . 1 1
H H23 0.2027 0.7280 0.6082 0.081 Uiso calc R 1 1
C C24 0.3016(3) 0.6222(3) 0.7079(3) 0.0627(9) Uani d . 1 1
H H24 0.2217 0.5927 0.7282 0.075 Uiso calc R 1 1
C C25 0.4307(3) 0.5845(3) 0.7501(2) 0.0551(8) Uani d . 1 1
C C26 0.5488(4) 0.6304(3) 0.7202(3) 0.0644(9) Uani d . 1 1
H H26 0.6365 0.6065 0.7489 0.077 Uiso calc R 1 1
C C27 0.5387(4) 0.7110(3) 0.6487(3) 0.0663(9) Uani d . 1 1
H H27 0.6189 0.7416 0.6290 0.080 Uiso calc R 1 1
C C28 0.4455(4) 0.4991(3) 0.8268(3) 0.0734(10) Uani d . 1 1
H H28 0.5360 0.4795 0.8538 0.088 Uiso calc R 1 1
N N1 0.9674(3) 0.0935(3) 1.12958(18) 0.0499(6) Uani d . 1 1
N N2 1.0895(3) 0.1684(2) 1.20221(19) 0.0581(7) Uani d . 1 1
N N3 1.0818(3) 0.2977(2) 1.20764(19) 0.0584(7) Uani d . 1 1
N N4 0.9565(2) 0.3084(2) 1.13952(18) 0.0503(6) Uani d . 1 1
N N5 -0.0625(3) 0.5829(2) 0.09329(18) 0.0466(6) Uani d . 1 1
N N6 -0.1563(3) 0.5921(2) 0.00568(18) 0.0545(6) Uani d . 1 1
N N7 -0.1514(3) 0.7233(2) 0.00983(18) 0.0565(7) Uani d . 1 1
N N8 -0.0556(3) 0.7999(2) 0.09919(18) 0.0520(6) Uani d . 1 1
O O1 0.3385(2) 0.0200(2) 0.79639(17) 0.0707(7) Uani d . 1 1
O O2 0.0601(4) 0.3220(4) 0.4469(3) 0.1609(14) Uani d U 1 1
O O3 0.4057(2) 0.8339(2) 0.53920(17) 0.0789(7) Uani d . 1 1
O O4 0.3497(3) 0.4526(3) 0.8575(2) 0.0967(9) Uani d . 1 1
H H2N -0.053(3) 0.499(3) 0.107(2) 0.058(9) Uiso d . 1 1
H H1N 0.954(3) -0.001(3) 1.117(2) 0.081(11) Uiso d . 1 1

loop_
_atom_site_aniso_label
_atom_site_aniso_U_11
_atom_site_aniso_U_22
_atom_site_aniso_U_33
_atom_site_aniso_U_12
_atom_site_aniso_U_13
_atom_site_aniso_U_23
C1 0.0474(17) 0.0281(14) 0.0483(17) 0.0103(13) 0.0123(14) 0.0106(13)
C2 0.0441(16) 0.0303(14) 0.0494(17) 0.0101(12) 0.0107(14) 0.0121(12)
C3 0.0529(19) 0.0350(15) 0.0599(19) 0.0138(14) 0.0082(16) 0.0058(14)
C4 0.0524(19) 0.0473(18) 0.076(2) 0.0198(16) 0.0077(17) 0.0148(17)
C5 0.0447(18) 0.0490(18) 0.0581(19) 0.0046(15) 0.0008(15) 0.0153(15)
C6 0.065(2) 0.0373(16) 0.061(2) 0.0086(15) 0.0021(17) 0.0003(14)
C7 0.0558(19) 0.0388(16) 0.0597(19) 0.0161(14) 0.0080(16) 0.0082(14)
C8 0.053(2) 0.0499(18) 0.0533(19) 0.0130(16) 0.0014(16) 0.0058(15)
C9 0.046(2) 0.094(3) 0.073(2) 0.0132(19) 0.0095(18) 0.024(2)
C10 0.052(2) 0.119(3) 0.070(2) 0.031(2) 0.004(2) 0.022(2)
C11 0.069(2) 0.093(3) 0.060(2) 0.041(2) 0.0175(19) 0.0136(18)
C12 0.071(2) 0.069(2) 0.061(2) 0.0207(19) 0.0215(19) 0.0127(18)
C13 0.0494(19) 0.068(2) 0.063(2) 0.0149(17) 0.0072(17) 0.0101(18)
C14 0.090(3) 0.133(3) 0.086(3) 0.070(2) -0.007(2) 0.011(2)
C15 0.0487(17) 0.0287(14) 0.0513(17) 0.0090(13) 0.0157(14) 0.0082(13)
C16 0.0487(17) 0.0318(15) 0.0509(17) 0.0096(13) 0.0088(14) 0.0062(13)
C17 0.083(2) 0.0308(16) 0.062(2) -0.0002(16) -0.0051(18) 0.0075(15)
C18 0.096(3) 0.0411(18) 0.062(2) 0.0041(18) -0.009(2) 0.0154(16)
C19 0.058(2) 0.0500(19) 0.0533(19) 0.0019(16) 0.0007(16) 0.0103(16)
C20 0.0534(19) 0.0372(17) 0.073(2) -0.0035(14) 0.0022(17) 0.0066(16)
C21 0.0505(18) 0.0336(15) 0.067(2) 0.0050(14) 0.0064(16) 0.0148(14)
C22 0.059(2) 0.0532(19) 0.0505(19) -0.0055(17) -0.0011(17) 0.0063(16)
C23 0.053(2) 0.065(2) 0.071(2) 0.0110(17) 0.0019(18) 0.0117(19)
C24 0.053(2) 0.061(2) 0.071(2) 0.0094(17) 0.0178(17) 0.0098(18)
C25 0.058(2) 0.0457(18) 0.0545(19) 0.0123(16) 0.0111(17) 0.0031(15)
C26 0.053(2) 0.062(2) 0.070(2) 0.0134(17) 0.0078(18) 0.0096(18)
C27 0.051(2) 0.072(2) 0.068(2) 0.0037(17) 0.0157(18) 0.0101(19)
C28 0.085(3) 0.060(2) 0.080(3) 0.026(2) 0.030(2) 0.011(2)
N1 0.0518(16) 0.0326(14) 0.0574(16) 0.0109(12) 0.0044(13) 0.0101(12)
N2 0.0553(16) 0.0395(14) 0.0648(17) 0.0116(12) -0.0032(13) 0.0093(12)
N3 0.0588(17) 0.0371(14) 0.0655(17) 0.0109(12) -0.0001(14) 0.0086(12)
N4 0.0510(15) 0.0313(13) 0.0593(15) 0.0086(11) 0.0048(13) 0.0077(11)
N5 0.0557(15) 0.0295(13) 0.0505(15) 0.0124(12) 0.0078(12) 0.0106(11)
N6 0.0652(17) 0.0411(14) 0.0505(16) 0.0131(12) 0.0072(13) 0.0103(12)
N7 0.0693(17) 0.0396(14) 0.0541(16) 0.0144(13) 0.0083(14) 0.0107(12)
N8 0.0654(16) 0.0334(13) 0.0548(15) 0.0156(12) 0.0108(13) 0.0132(12)
O1 0.0513(13) 0.0620(14) 0.0781(16) -0.0014(11) -0.0063(12) 0.0215(12)
O2 0.142(3) 0.222(4) 0.138(3) 0.066(3) 0.038(3) 0.081(3)
O3 0.0761(16) 0.0672(15) 0.0615(15) -0.0176(12) -0.0099(13) 0.0190(12)
O4 0.129(2) 0.0865(19) 0.111(2) 0.0483(18) 0.071(2) 0.0389(17)

loop_
_atom_type_symbol
_atom_type_description
_atom_type_scat_dispersion_real
_atom_type_scat_dispersion_imag
_atom_type_scat_source
C C 0.0033 0.0016 'International Tables Vol C Tables 4.2.6.8 and 6.1.1.4'
H H 0.0000 0.0000 'International Tables Vol C Tables 4.2.6.8 and 6.1.1.4'
N N 0.0061 0.0033 'International Tables Vol C Tables 4.2.6.8 and 6.1.1.4'
O O 0.0106 0.0060 'International Tables Vol C Tables 4.2.6.8 and 6.1.1.4'

loop_
_geom_angle_atom_site_label_1
_geom_angle_atom_site_label_2
_geom_angle_atom_site_label_3
_geom_angle
N4 C1 N1 107.5(2)
N4 C1 C2 126.2(2)
N1 C1 C2 126.3(2)
C3 C2 C7 119.0(3)
C3 C2 C1 119.8(2)
C7 C2 C1 121.1(2)
C4 C3 C2 120.8(3)
C4 C3 H3 119.6
C2 C3 H3 119.6
C5 C4 C3 119.0(3)
C5 C4 H4 120.5
C3 C4 H4 120.5
C6 C5 C4 121.5(3)
C6 C5 O1 117.8(3)
C4 C5 O1 120.6(3)
C5 C6 C7 119.3(3)
C5 C6 H6 120.3
C7 C6 H6 120.3
C6 C7 C2 120.3(3)
C6 C7 H7 119.8
C2 C7 H7 119.8
C13 C8 C9 121.2(3)
C13 C8 O1 122.7(3)
C9 C8 O1 116.1(3)
C8 C9 C10 118.7(3)
C8 C9 H9 120.7
C10 C9 H9 120.7
C9 C10 C11 121.6(3)
C9 C10 H10 119.2
C11 C10 H10 119.2
C12 C11 C10 118.1(3)
C12 C11 C14 115.6(4)
C10 C11 C14 126.3(4)
C11 C12 C13 121.7(3)
C11 C12 H12 119.2
C13 C12 H12 119.2
C8 C13 C12 118.6(3)
C8 C13 H13 120.7
C12 C13 H13 120.7
O2 C14 C11 119.7(5)
O2 C14 H14 120.2
C11 C14 H14 120.2
N8 C15 N5 107.1(2)
N8 C15 C16 127.5(2)
N5 C15 C16 125.4(2)
C17 C16 C21 117.8(3)
C17 C16 C15 120.6(2)
C21 C16 C15 121.6(3)
C18 C17 C16 121.2(3)
C18 C17 H17 119.4
C16 C17 H17 119.4
C19 C18 C17 120.1(3)
C19 C18 H18 119.9
C17 C18 H18 119.9
C18 C19 C20 120.1(3)
C18 C19 O3 124.1(3)
C20 C19 O3 115.7(3)
C21 C20 C19 119.7(3)
C21 C20 H20 120.1
C19 C20 H20 120.1
C20 C21 C16 121.2(3)
C20 C21 H21 119.4
C16 C21 H21 119.4
C27 C22 C23 120.9(3)
C27 C22 O3 117.3(3)
C23 C22 O3 121.6(3)
C24 C23 C22 119.3(3)
C24 C23 H23 120.4
C22 C23 H23 120.4
C23 C24 C25 120.7(3)
C23 C24 H24 119.6
C25 C24 H24 119.6
C24 C25 C26 119.1(3)
C24 C25 C28 121.5(3)
C26 C25 C28 119.4(3)
C27 C26 C25 120.9(3)
C27 C26 H26 119.5
C25 C26 H26 119.5
C26 C27 C22 119.2(3)
C26 C27 H27 120.4
C22 C27 H27 120.4
O4 C28 C25 124.9(4)
O4 C28 H28 117.5
C25 C28 H28 117.5
C1 N1 N2 109.5(2)
C1 N1 H1N 133(2)
N2 N1 H1N 117(2)
N3 N2 N1 106.1(2)
N2 N3 N4 110.5(2)
C1 N4 N3 106.4(2)
C15 N5 N6 109.9(2)
C15 N5 H2N 129.8(18)
N6 N5 H2N 120.1(18)
N7 N6 N5 106.0(2)
N6 N7 N8 110.5(2)
C15 N8 N7 106.5(2)
C8 O1 C5 118.2(2)
C19 O3 C22 119.9(2)

loop_
_geom_bond_atom_site_label_1
_geom_bond_atom_site_label_2
_geom_bond_distance
C1 N4 1.325(3)
C1 N1 1.335(3)
C1 C2 1.455(4)
C2 C3 1.381(3)
C2 C7 1.389(4)
C3 C4 1.372(4)
C3 H3 0.9300
C4 C5 1.373(4)
C4 H4 0.9300
C5 C6 1.366(4)
C5 O1 1.396(3)
C6 C7 1.374(4)
C6 H6 0.9300
C7 H7 0.9300
C8 C13 1.375(4)
C8 C9 1.372(4)
C8 O1 1.378(3)
C9 C10 1.377(4)
C9 H9 0.9300
C10 C11 1.380(5)
C10 H10 0.9300
C11 C12 1.369(4)
C11 C14 1.520(5)
C12 C13 1.381(4)
C12 H12 0.9300
C13 H13 0.9300
C14 O2 1.166(4)
C14 H14 0.9300
C15 N8 1.325(3)
C15 N5 1.332(3)
C15 C16 1.455(4)
C16 C17 1.385(4)
C16 C21 1.388(4)
C17 C18 1.373(4)
C17 H17 0.9300
C18 C19 1.366(4)
C18 H18 0.9300
C19 C20 1.378(4)
C19 O3 1.381(3)
C20 C21 1.374(4)
C20 H20 0.9300
C21 H21 0.9300
C22 C27 1.375(4)
C22 C23 1.378(4)
C22 O3 1.384(4)
C23 C24 1.374(4)
C23 H23 0.9300
C24 C25 1.381(4)
C24 H24 0.9300
C25 C26 1.378(4)
C25 C28 1.464(4)
C26 C27 1.373(4)
C26 H26 0.9300
C27 H27 0.9300
C28 O4 1.200(4)
C28 H28 0.9300
N1 N2 1.349(3)
N1 H1N 0.91(3)
N2 N3 1.294(3)
N3 N4 1.363(3)
N5 N6 1.343(3)
N5 H2N 0.90(3)
N6 N7 1.291(3)
N7 N8 1.362(3)

loop_
_geom_hbond_atom_site_label_D
_geom_hbond_atom_site_label_H
_geom_hbond_atom_site_label_A
_geom_hbond_site_symmetry_A
_geom_hbond_distance_DH
_geom_hbond_distance_HA
_geom_hbond_distance_DA
_geom_hbond_angle_DHA
N1 H1N N8 1_646 0.91(3) 1.94(3) 2.849(4) 174(2)
N5 H2N N4 1_454 0.90(3) 2.03(3) 2.924(3) 176(3)
C4 H4 O4 . 0.93 2.54 3.420(4) 158
C17 H17 N3 1_454 0.93 2.58 3.365(4) 143
C23 H23 O2 2_566 0.93 2.42 3.262(6) 151

loop_
_geom_torsion_atom_site_label_1
_geom_torsion_atom_site_label_2
_geom_torsion_atom_site_label_3
_geom_torsion_atom_site_label_4
_geom_torsion
N4 C1 C2 C3 -17.7(4)
N1 C1 C2 C3 161.4(3)
N4 C1 C2 C7 163.8(3)
N1 C1 C2 C7 -17.1(4)
C7 C2 C3 C4 0.3(4)
C1 C2 C3 C4 -178.3(3)
C2 C3 C4 C5 -0.8(5)
C3 C4 C5 C6 0.5(5)
C3 C4 C5 O1 176.9(3)
C4 C5 C6 C7 0.3(5)
O1 C5 C6 C7 -176.1(3)
C5 C6 C7 C2 -0.9(5)
C3 C2 C7 C6 0.6(4)
C1 C2 C7 C6 179.1(3)
C13 C8 C9 C10 -2.4(5)
O1 C8 C9 C10 178.8(3)
C8 C9 C10 C11 0.8(6)
C9 C10 C11 C12 1.3(5)
C9 C10 C11 C14 -176.4(3)
C10 C11 C12 C13 -1.8(5)
C14 C11 C12 C13 176.1(3)
C9 C8 C13 C12 1.9(5)
O1 C8 C13 C12 -179.4(3)
C11 C12 C13 C8 0.3(5)
C12 C11 C14 O2 -177.7(4)
C10 C11 C14 O2 0.0(7)
N8 C15 C16 C17 162.4(3)
N5 C15 C16 C17 -17.4(4)
N8 C15 C16 C21 -15.7(5)
N5 C15 C16 C21 164.5(3)
C21 C16 C17 C18 -0.8(5)
C15 C16 C17 C18 -178.9(3)
C16 C17 C18 C19 1.4(6)
C17 C18 C19 C20 -1.0(5)
C17 C18 C19 O3 -177.2(3)
C18 C19 C20 C21 0.1(5)
O3 C19 C20 C21 176.6(3)
C19 C20 C21 C16 0.5(5)
C17 C16 C21 C20 -0.1(4)
C15 C16 C21 C20 178.0(3)
C27 C22 C23 C24 -1.0(5)
O3 C22 C23 C24 -176.1(3)
C22 C23 C24 C25 0.1(5)
C23 C24 C25 C26 0.8(5)
C23 C24 C25 C28 179.7(3)
C24 C25 C26 C27 -0.8(5)
C28 C25 C26 C27 -179.8(3)
C25 C26 C27 C22 -0.1(5)
C23 C22 C27 C26 1.0(5)
O3 C22 C27 C26 176.3(3)
C24 C25 C28 O4 1.9(5)
C26 C25 C28 O4 -179.2(3)
N4 C1 N1 N2 0.0(3)
C2 C1 N1 N2 -179.2(3)
C1 N1 N2 N3 0.0(3)
N1 N2 N3 N4 -0.1(3)
N1 C1 N4 N3 -0.1(3)
C2 C1 N4 N3 179.1(3)
N2 N3 N4 C1 0.1(3)
N8 C15 N5 N6 -0.5(3)
C16 C15 N5 N6 179.3(3)
C15 N5 N6 N7 0.3(3)
N5 N6 N7 N8 -0.1(3)
N5 C15 N8 N7 0.4(3)
C16 C15 N8 N7 -179.4(3)
N6 N7 N8 C15 -0.2(3)
C13 C8 O1 C5 21.7(4)
C9 C8 O1 C5 -159.5(3)
C6 C5 O1 C8 -120.5(3)
C4 C5 O1 C8 63.0(4)
C18 C19 O3 C22 -17.6(5)
C20 C19 O3 C22 166.1(3)
C27 C22 O3 C19 128.5(3)
C23 C22 O3 C19 -56.3(4)

loop_
_cod_related_entry_id
_cod_related_entry_database
_cod_related_entry_code
1 ChemSpider 30657176
